data_4082494
loop_
_publ_author_name
'Lister, Julia M.'
'Carreira, Monica'
'Haddow, Mairi F.'
'Hamilton, Alex'
'McMullin, Claire L.'
'Orpen, A. Guy'
'Pringle, Paul G.'
'Stennett, Tom E.'

_publ_section_title
;
 Unexpectedly High Barriers to M--P Rotation in Tertiary Phobane
 Complexes: PhobPR Behavior That Is Commensurate withtBu2PR
;
_journal_issue 3
_journal_name_full Organometallics
_journal_page_first 702
_journal_paper_doi 10.1021/om400980e
_journal_volume 33
_journal_year 2014
_chemical_formula_moiety 'C24 H46 Cl2 P2 Pt'
_chemical_formula_sum 'C24 H46 Cl2 P2 Pt'
_chemical_formula_weight 662.54
_chemical_name_systematic
; 
 ? 
;
_space_group_IT_number 2
_space_group_name_Hall '-P 1'
_space_group_name_H-M_alt 'P -1'
_symmetry_cell_setting triclinic
_symmetry_space_group_name_Hall '-P 1'
_symmetry_space_group_name_H-M 'P -1'
_atom_sites_solution_hydrogens geom
_atom_sites_solution_primary direct
_atom_sites_solution_secondary difmap
_audit_creation_method SHELXL-97
_cell_angle_alpha 85.464(2)
_cell_angle_beta 65.173(2)
_cell_angle_gamma 86.866(2)
_cell_formula_units_Z 1
_cell_length_a 8.3578(3)
_cell_length_b 9.1768(3)
_cell_length_c 9.3694(3)
_cell_measurement_reflns_used 9090
_cell_measurement_temperature 100(2)
_cell_measurement_theta_max 27.50
_cell_measurement_theta_min 2.23
_cell_volume 649.97(4)
_computing_cell_refinement 'Apex II (Bruker, 2008)'
_computing_data_collection 'Apex II (Bruker, 2008)'
_computing_data_reduction 'SAINT V7.68A (Bruker, 2010)'
_computing_structure_refinement 'SHELXL-97 (Sheldrick, 2008)'
_computing_structure_solution 'SHELXS-97 (Sheldrick, 2008)'
_diffrn_ambient_temperature 100(2)
_diffrn_measured_fraction_theta_full 0.998
_diffrn_measured_fraction_theta_max 0.998
_diffrn_measurement_device_type 'Bruker Apex II kappa CCD area detector'
_diffrn_measurement_method 'phi and omega scans'
_diffrn_radiation_monochromator graphite
_diffrn_radiation_source 'fine-focus sealed tube'
_diffrn_radiation_type MoK\a
_diffrn_radiation_wavelength 0.71073
_diffrn_reflns_av_R_equivalents 0.0207
_diffrn_reflns_av_sigmaI/netI 0.0190
_diffrn_reflns_limit_h_max 10
_diffrn_reflns_limit_h_min -10
_diffrn_reflns_limit_k_max 11
_diffrn_reflns_limit_k_min -11
_diffrn_reflns_limit_l_max 11
_diffrn_reflns_limit_l_min -12
_diffrn_reflns_number 10950
_diffrn_reflns_theta_full 27.50
_diffrn_reflns_theta_max 27.50
_diffrn_reflns_theta_min 2.23
_exptl_absorpt_coefficient_mu 5.736
_exptl_absorpt_correction_T_max 0.7456
_exptl_absorpt_correction_T_min 0.5557
_exptl_absorpt_correction_type multi-scan
_exptl_absorpt_process_details SADABS-2008/1
_exptl_crystal_colour colourless
_exptl_crystal_density_diffrn 1.693
_exptl_crystal_density_method 'not measured'
_exptl_crystal_description plate
_exptl_crystal_F_000 332
_exptl_crystal_size_max 0.55
_exptl_crystal_size_mid 0.46
_exptl_crystal_size_min 0.32
_refine_diff_density_max 1.644
_refine_diff_density_min -0.967
_refine_diff_density_rms 0.112
_refine_ls_extinction_method none
_refine_ls_goodness_of_fit_ref 1.061
_refine_ls_hydrogen_treatment constr
_refine_ls_matrix_type full
_refine_ls_number_parameters 135
_refine_ls_number_reflns 2984
_refine_ls_number_restraints 0
_refine_ls_restrained_S_all 1.061
_refine_ls_R_factor_all 0.0181
_refine_ls_R_factor_gt 0.0180
_refine_ls_shift/su_max 0.002
_refine_ls_shift/su_mean 0.000
_refine_ls_structure_factor_coef Fsqd
_refine_ls_weighting_details 'calc w=1/[\s^2^(Fo^2^)+(0.0308P)^2^+0.4043P] where P=(Fo^2^+2Fc^2^)/3'
_refine_ls_weighting_scheme calc
_refine_ls_wR_factor_gt 0.0456
_refine_ls_wR_factor_ref 0.0457
_reflns_number_gt 2979
_reflns_number_total 2984
_reflns_threshold_expression >2sigma(I)
_cod_data_source_file om400980e_si_002.cif
_cod_data_source_block 1b
_cod_depositor_comments
;
The following automatic conversions were performed:

'_symmetry_cell_setting' value 'Triclinic' changed to 'triclinic'
according to
/usr/data/users/saulius/automatic-downloads/current/ACS/lib/dictionaries/cif_core.dic
dictionary named 'cif_core.dic' version 2.4.2 from 2011-04-26.

Automatic conversion script
Id: cif_fix_values 2281 2013-09-26 08:29:07Z andrius 
;
_cod_database_code 4082494

loop_
_symmetry_equiv_pos_as_xyz
'x, y, z'
'-x, -y, -z'

loop_
_atom_site_label
_atom_site_type_symbol
_atom_site_fract_x
_atom_site_fract_y
_atom_site_fract_z
_atom_site_U_iso_or_equiv
_atom_site_adp_type
_atom_site_occupancy
_atom_site_symmetry_multiplicity
_atom_site_calc_flag
_atom_site_refinement_flags
Pt1 Pt 0.5000 0.5000 0.0000 0.01364(5) Uani 1 2 d S
Cl1 Cl 0.29360(8) 0.34804(6) -0.01077(8) 0.02054(13) Uani 1 1 d .
P1 P 0.64138(8) 0.29087(6) 0.04853(7) 0.01321(12) Uani 1 1 d .
C1 C 0.4960(3) 0.1573(3) 0.1956(3) 0.0170(5) Uani 1 1 d .
H1 H 0.4068 0.1317 0.1602 0.020 Uiso 1 1 calc R
C2 C 0.3999(4) 0.2345(3) 0.3511(3) 0.0236(5) Uani 1 1 d .
H2A H 0.3316 0.3168 0.3326 0.028 Uiso 1 1 calc R
H2B H 0.3175 0.1668 0.4284 0.028 Uiso 1 1 calc R
C3 C 0.5189(4) 0.2902(3) 0.4216(3) 0.0246(6) Uani 1 1 d .
H3A H 0.5605 0.2071 0.4684 0.030 Uiso 1 1 calc R
H3B H 0.4486 0.3529 0.5055 0.030 Uiso 1 1 calc R
C4 C 0.6799(4) 0.3757(3) 0.3040(3) 0.0213(5) Uani 1 1 d .
H4A H 0.7574 0.3886 0.3551 0.026 Uiso 1 1 calc R
H4B H 0.6389 0.4722 0.2820 0.026 Uiso 1 1 calc R
C5 C 0.7903(3) 0.3076(3) 0.1446(3) 0.0159(5) Uani 1 1 d .
H5 H 0.8819 0.3767 0.0793 0.019 Uiso 1 1 calc R
C6 C 0.8818(3) 0.1591(3) 0.1575(3) 0.0182(5) Uani 1 1 d .
H6A H 0.9560 0.1306 0.0518 0.022 Uiso 1 1 calc R
H6B H 0.9584 0.1728 0.2093 0.022 Uiso 1 1 calc R
C7 C 0.7587(4) 0.0323(3) 0.2468(3) 0.0206(5) Uani 1 1 d .
H7A H 0.8279 -0.0582 0.2262 0.025 Uiso 1 1 calc R
H7B H 0.7140 0.0452 0.3589 0.025 Uiso 1 1 calc R
C8 C 0.6007(4) 0.0159(3) 0.2061(3) 0.0191(5) Uani 1 1 d .
H8A H 0.5198 -0.0516 0.2850 0.023 Uiso 1 1 calc R
H8B H 0.6434 -0.0285 0.1058 0.023 Uiso 1 1 calc R
C9 C 0.7492(3) 0.1912(3) -0.1310(3) 0.0170(5) Uani 1 1 d .
H9A H 0.8382 0.1254 -0.1191 0.020 Uiso 1 1 calc R
H9B H 0.6620 0.1316 -0.1401 0.020 Uiso 1 1 calc R
C10 C 0.8370(3) 0.2854(3) -0.2857(3) 0.0195(5) Uani 1 1 d .
H10 H 0.7453 0.3541 -0.2969 0.023 Uiso 1 1 d R
C11 C 0.9862(4) 0.3760(3) -0.2887(3) 0.0234(5) Uani 1 1 d .
H11A H 0.9395 0.4441 -0.2075 0.035 Uiso 1 1 calc R
H11B H 1.0409 0.4284 -0.3895 0.035 Uiso 1 1 calc R
H11C H 1.0721 0.3124 -0.2711 0.035 Uiso 1 1 calc R
C12 C 0.9038(4) 0.1853(3) -0.4236(3) 0.0260(6) Uani 1 1 d .
H12A H 0.9901 0.1168 -0.4135 0.039 Uiso 1 1 calc R
H12B H 0.9565 0.2433 -0.5211 0.039 Uiso 1 1 calc R
H12C H 0.8068 0.1332 -0.4226 0.039 Uiso 1 1 calc R

loop_
_atom_site_aniso_label
_atom_site_aniso_U_11
_atom_site_aniso_U_22
_atom_site_aniso_U_33
_atom_site_aniso_U_23
_atom_site_aniso_U_13
_atom_site_aniso_U_12
Pt1 0.01106(7) 0.00946(7) 0.01960(8) -0.00083(5) -0.00564(5) -0.00022(4)
Cl1 0.0181(3) 0.0122(3) 0.0348(4) 0.0008(2) -0.0146(3) -0.0027(2)
P1 0.0117(3) 0.0113(3) 0.0157(3) -0.0004(2) -0.0049(2) -0.0003(2)
C1 0.0145(11) 0.0150(11) 0.0196(12) 0.0022(9) -0.0057(10) -0.0023(9)
C2 0.0186(12) 0.0222(13) 0.0199(13) 0.0002(10) 0.0014(11) 0.0006(10)
C3 0.0284(14) 0.0233(13) 0.0147(13) -0.0034(10) -0.0014(11) 0.0007(11)
C4 0.0266(13) 0.0197(12) 0.0179(13) -0.0040(10) -0.0089(11) -0.0014(10)
C5 0.0162(11) 0.0152(11) 0.0164(12) 0.0006(9) -0.0072(10) -0.0010(9)
C6 0.0165(11) 0.0210(12) 0.0175(12) 0.0000(9) -0.0078(10) 0.0014(9)
C7 0.0216(12) 0.0181(12) 0.0213(13) 0.0012(10) -0.0089(11) 0.0023(10)
C8 0.0214(12) 0.0129(11) 0.0218(13) 0.0024(9) -0.0083(11) -0.0018(9)
C9 0.0181(11) 0.0148(11) 0.0180(12) -0.0042(9) -0.0072(10) 0.0034(9)
C10 0.0196(12) 0.0205(12) 0.0184(13) -0.0012(10) -0.0083(10) 0.0031(10)
C11 0.0227(13) 0.0221(13) 0.0204(13) -0.0006(10) -0.0038(11) -0.0048(10)
C12 0.0231(13) 0.0369(16) 0.0186(13) -0.0069(11) -0.0086(11) 0.0012(12)

loop_
_atom_type_symbol
_atom_type_description
_atom_type_scat_dispersion_real
_atom_type_scat_dispersion_imag
_atom_type_scat_source
C C 0.0033 0.0016 'International Tables Vol C Tables 4.2.6.8 and 6.1.1.4'
H H 0.0000 0.0000 'International Tables Vol C Tables 4.2.6.8 and 6.1.1.4'
Cl Cl 0.1484 0.1585 'International Tables Vol C Tables 4.2.6.8 and 6.1.1.4'
P P 0.1023 0.0942 'International Tables Vol C Tables 4.2.6.8 and 6.1.1.4'
Pt Pt -1.7033 8.3905 'International Tables Vol C Tables 4.2.6.8 and 6.1.1.4'

loop_
_geom_angle_atom_site_label_1
_geom_angle_atom_site_label_2
_geom_angle_atom_site_label_3
_geom_angle
_geom_angle_site_symmetry_1
_geom_angle_site_symmetry_3
P1 Pt1 P1 180.00(3) . 2_665
P1 Pt1 Cl1 92.88(2) . 2_665
P1 Pt1 Cl1 87.12(2) 2_665 2_665
P1 Pt1 Cl1 87.12(2) . .
P1 Pt1 Cl1 92.88(2) 2_665 .
Cl1 Pt1 Cl1 180.0 2_665 .
C9 P1 C5 111.14(11) . .
C9 P1 C1 104.63(12) . .
C5 P1 C1 96.18(12) . .
C9 P1 Pt1 110.16(8) . .
C5 P1 Pt1 118.38(8) . .
C1 P1 Pt1 114.94(8) . .
C8 C1 C2 115.5(2) . .
C8 C1 P1 110.55(17) . .
C2 C1 P1 107.46(17) . .
C8 C1 H1 107.7 . .
C2 C1 H1 107.7 . .
P1 C1 H1 107.7 . .
C3 C2 C1 115.6(2) . .
C3 C2 H2A 108.4 . .
C1 C2 H2A 108.4 . .
C3 C2 H2B 108.4 . .
C1 C2 H2B 108.4 . .
H2A C2 H2B 107.4 . .
C2 C3 C4 115.1(2) . .
C2 C3 H3A 108.5 . .
C4 C3 H3A 108.5 . .
C2 C3 H3B 108.5 . .
C4 C3 H3B 108.5 . .
H3A C3 H3B 107.5 . .
C3 C4 C5 117.0(2) . .
C3 C4 H4A 108.1 . .
C5 C4 H4A 108.1 . .
C3 C4 H4B 108.1 . .
C5 C4 H4B 108.1 . .
H4A C4 H4B 107.3 . .
C6 C5 C4 114.8(2) . .
C6 C5 P1 111.08(16) . .
C4 C5 P1 106.78(17) . .
C6 C5 H5 108.0 . .
C4 C5 H5 108.0 . .
P1 C5 H5 108.0 . .
C7 C6 C5 116.0(2) . .
C7 C6 H6A 108.3 . .
C5 C6 H6A 108.3 . .
C7 C6 H6B 108.3 . .
C5 C6 H6B 108.3 . .
H6A C6 H6B 107.4 . .
C8 C7 C6 115.9(2) . .
C8 C7 H7A 108.3 . .
C6 C7 H7A 108.3 . .
C8 C7 H7B 108.3 . .
C6 C7 H7B 108.3 . .
H7A C7 H7B 107.4 . .
C7 C8 C1 116.7(2) . .
C7 C8 H8A 108.1 . .
C1 C8 H8A 108.1 . .
C7 C8 H8B 108.1 . .
C1 C8 H8B 108.1 . .
H8A C8 H8B 107.3 . .
C10 C9 P1 116.05(17) . .
C10 C9 H9A 108.3 . .
P1 C9 H9A 108.3 . .
C10 C9 H9B 108.3 . .
P1 C9 H9B 108.3 . .
H9A C9 H9B 107.4 . .
C11 C10 C12 110.9(2) . .
C11 C10 C9 112.7(2) . .
C12 C10 C9 108.7(2) . .
C11 C10 H10 108.1 . .
C12 C10 H10 108.2 . .
C9 C10 H10 108.1 . .
C10 C11 H11A 109.5 . .
C10 C11 H11B 109.5 . .
H11A C11 H11B 109.5 . .
C10 C11 H11C 109.5 . .
H11A C11 H11C 109.5 . .
H11B C11 H11C 109.5 . .
C10 C12 H12A 109.5 . .
C10 C12 H12B 109.5 . .
H12A C12 H12B 109.5 . .
C10 C12 H12C 109.5 . .
H12A C12 H12C 109.5 . .
H12B C12 H12C 109.5 . .

loop_
_geom_bond_atom_site_label_1
_geom_bond_atom_site_label_2
_geom_bond_distance
_geom_bond_site_symmetry_2
Pt1 P1 2.3133(6) .
Pt1 P1 2.3133(6) 2_665
Pt1 Cl1 2.3156(6) 2_665
Pt1 Cl1 2.3156(6) .
P1 C9 1.833(2) .
P1 C5 1.835(2) .
P1 C1 1.835(3) .
C1 C8 1.545(3) .
C1 C2 1.545(4) .
C1 H1 0.9800 .
C2 C3 1.532(4) .
C2 H2A 0.9700 .
C2 H2B 0.9700 .
C3 C4 1.541(4) .
C3 H3A 0.9700 .
C3 H3B 0.9700 .
C4 C5 1.549(3) .
C4 H4A 0.9700 .
C4 H4B 0.9700 .
C5 C6 1.547(3) .
C5 H5 0.9800 .
C6 C7 1.538(4) .
C6 H6A 0.9700 .
C6 H6B 0.9700 .
C7 C8 1.537(4) .
C7 H7A 0.9700 .
C7 H7B 0.9700 .
C8 H8A 0.9700 .
C8 H8B 0.9700 .
C9 C10 1.538(4) .
C9 H9A 0.9700 .
C9 H9B 0.9700 .
C10 C11 1.525(4) .
C10 C12 1.534(4) .
C10 H10 1.0000 .
C11 H11A 0.9600 .
C11 H11B 0.9600 .
C11 H11C 0.9600 .
C12 H12A 0.9600 .
C12 H12B 0.9600 .
C12 H12C 0.9600 .

loop_
_geom_torsion_atom_site_label_1
_geom_torsion_atom_site_label_2
_geom_torsion_atom_site_label_3
_geom_torsion_atom_site_label_4
_geom_torsion
_geom_torsion_site_symmetry_1
Cl1 Pt1 P1 C9 -107.68(9) 2_665
Cl1 Pt1 P1 C9 72.32(9) .
Cl1 Pt1 P1 C5 21.74(10) 2_665
Cl1 Pt1 P1 C5 -158.26(10) .
Cl1 Pt1 P1 C1 134.45(9) 2_665
Cl1 Pt1 P1 C1 -45.54(9) .
C9 P1 C1 C8 53.18(19) .
C5 P1 C1 C8 -60.59(19) .
Pt1 P1 C1 C8 174.13(14) .
C9 P1 C1 C2 -179.90(17) .
C5 P1 C1 C2 66.33(18) .
Pt1 P1 C1 C2 -58.95(18) .
C8 C1 C2 C3 62.6(3) .
P1 C1 C2 C3 -61.4(3) .
C1 C2 C3 C4 47.0(3) .
C2 C3 C4 C5 -46.7(3) .
C3 C4 C5 C6 -63.8(3) .
C3 C4 C5 P1 59.8(3) .
C9 P1 C5 C6 -47.3(2) .
C1 P1 C5 C6 60.98(19) .
Pt1 P1 C5 C6 -176.29(14) .
C9 P1 C5 C4 -173.16(17) .
C1 P1 C5 C4 -64.85(18) .
Pt1 P1 C5 C4 57.88(19) .
C4 C5 C6 C7 63.5(3) .
P1 C5 C6 C7 -57.8(3) .
C5 C6 C7 C8 44.9(3) .
C6 C7 C8 C1 -45.2(3) .
C2 C1 C8 C7 -64.5(3) .
P1 C1 C8 C7 57.8(3) .
C5 P1 C9 C10 -94.4(2) .
C1 P1 C9 C10 162.86(18) .
Pt1 P1 C9 C10 38.8(2) .
P1 C9 C10 C11 62.2(3) .
P1 C9 C10 C12 -174.54(17) .
